data_7152891
loop_
_publ_author_name
'Sreedharan, Dinesh T.'
'Clive, Derrick L. J.'

_publ_section_title
;
 Asymmetric synthesis of carbocycles: use of intramolecular conjugate
 displacement.
;
_journal_issue 19
_journal_name_full 'Organic &amp; biomolecular chemistry'
_journal_page_first 3128
_journal_page_last 3144
_journal_paper_doi 10.1039/c3ob40115d
_journal_volume 11
_journal_year 2013
_chemical_absolute_configuration ad
_chemical_formula_moiety 'C35 H39 F O7 S2, 0.5(C6 H14 O)'
_chemical_formula_sum 'C38 H46 F O7.5 S2'
_chemical_formula_weight 705.87
_chemical_name_systematic
;
?
;
_space_group_IT_number 19
_symmetry_cell_setting orthorhombic
_symmetry_space_group_name_Hall 'P 2ac 2ab'
_symmetry_space_group_name_H-M 'P 21 21 21'
_atom_sites_solution_hydrogens geom
_atom_sites_solution_primary direct
_atom_sites_solution_secondary difmap
_audit_creation_method SHELXL-97
_cell_angle_alpha 90.00
_cell_angle_beta 90.00
_cell_angle_gamma 90.00
_cell_formula_units_Z 8
_cell_length_a 12.4942(6)
_cell_length_b 13.9308(6)
_cell_length_c 40.8485(18)
_cell_measurement_reflns_used 9897
_cell_measurement_temperature 173(2)
_cell_measurement_theta_max 19.96
_cell_measurement_theta_min 2.19
_cell_volume 7109.9(6)
_computing_cell_refinement 'Bruker SAINT (Bruker, 2008)'
_computing_data_collection 'Bruker APEX2 (Bruker, 2008)'
_computing_data_reduction 'Bruker SAINT (Bruker, 2008)'
_computing_molecular_graphics 'Bruker SHELXTL (Bruker, 2008)'
_computing_publication_material 'Bruker SHELXTL (Bruker, 2008)'
_computing_structure_refinement 'SHELXL-97 (Sheldrick, 2008)'
_computing_structure_solution 'SHELXD (Schneider & Sheldrick, 2002)'
_diffrn_ambient_temperature 173(2)
_diffrn_measured_fraction_theta_full 0.996
_diffrn_measured_fraction_theta_max 0.996
_diffrn_measurement_device_type 'Bruker APEX-II CCD'
_diffrn_measurement_method '\w scans'
_diffrn_radiation_monochromator graphite
_diffrn_radiation_source 'fine-focus sealed tube'
_diffrn_radiation_type MoK\a
_diffrn_radiation_wavelength 0.71073
_diffrn_reflns_av_R_equivalents 0.0673
_diffrn_reflns_av_sigmaI/netI 0.0515
_diffrn_reflns_limit_h_max 15
_diffrn_reflns_limit_h_min -15
_diffrn_reflns_limit_k_max 17
_diffrn_reflns_limit_k_min -17
_diffrn_reflns_limit_l_max 51
_diffrn_reflns_limit_l_min -51
_diffrn_reflns_number 57615
_diffrn_reflns_theta_full 26.46
_diffrn_reflns_theta_max 26.46
_diffrn_reflns_theta_min 1.54
_exptl_absorpt_coefficient_mu 0.205
_exptl_absorpt_correction_T_max 0.9830
_exptl_absorpt_correction_T_min 0.9025
_exptl_absorpt_correction_type numerical
_exptl_absorpt_process_details 'SADABS (Sheldrick, 2008)'
_exptl_crystal_colour colourless
_exptl_crystal_density_diffrn 1.319
_exptl_crystal_density_method 'not measured'
_exptl_crystal_description plate
_exptl_crystal_F_000 3000
_exptl_crystal_size_max 0.51
_exptl_crystal_size_mid 0.33
_exptl_crystal_size_min 0.08
_refine_diff_density_max 0.447
_refine_diff_density_min -0.255
_refine_diff_density_rms 0.045
_refine_ls_abs_structure_details 'Flack H D (1983), Acta Cryst. A39, 876-881. (6556 Friedel pairs)'
_refine_ls_abs_structure_Flack -0.04(4)
_refine_ls_extinction_method none
_refine_ls_goodness_of_fit_ref 1.031
_refine_ls_hydrogen_treatment constr
_refine_ls_matrix_type full
_refine_ls_number_parameters 874
_refine_ls_number_reflns 14620
_refine_ls_number_restraints 0
_refine_ls_restrained_S_all 1.031
_refine_ls_R_factor_all 0.0599
_refine_ls_R_factor_gt 0.0412
_refine_ls_shift/su_max 0.001
_refine_ls_shift/su_mean 0.000
_refine_ls_structure_factor_coef Fsqd
_refine_ls_weighting_details 'calc w=1/[\s^2^(Fo^2^)+(0.0384P)^2^+1.3064P] where P=(Fo^2^+2Fc^2^)/3'
_refine_ls_weighting_scheme calc
_refine_ls_wR_factor_gt 0.0844
_refine_ls_wR_factor_ref 0.0932
_reflns_number_gt 11722
_reflns_number_total 14620
_reflns_threshold_expression I>2\s(I)
_cod_data_source_file c3ob40115d.txt
_cod_data_source_block 9.4
_cod_depositor_comments
;
The following automatic conversions were performed:

'_symmetry_cell_setting' value 'Orthorhombic' changed to
'orthorhombic' according to
/home/saulius/struct/CIF-dictionaries/cif_core.dic dictionary named
'cif_core.dic' version 2.4.2 from 2011-04-26.

Automatic conversion script
Id: cif_fix_values 1891 2012-01-12 08:04:46Z andrius 
;
_cod_original_formula_sum 'C38 H46 F O7.50 S2'
_cod_database_code 7152891

loop_
_symmetry_equiv_pos_as_xyz
'x, y, z'
'-x+1/2, -y, z+1/2'
'-x, y+1/2, -z+1/2'
'x+1/2, -y+1/2, -z'

loop_
_atom_site_label
_atom_site_type_symbol
_atom_site_fract_x
_atom_site_fract_y
_atom_site_fract_z
_atom_site_U_iso_or_equiv
_atom_site_adp_type
_atom_site_occupancy
_atom_site_symmetry_multiplicity
_atom_site_calc_flag
_atom_site_refinement_flags
S1A S 0.23185(5) 0.09749(5) 0.447379(15) 0.02698(14) Uani 1 1 d .
S2A S 0.31169(5) -0.02687(5) 0.392314(15) 0.02649(14) Uani 1 1 d .
F1A F 0.60296(16) 0.39862(14) 0.32421(5) 0.0704(6) Uani 1 1 d .
O1A O 0.05223(13) 0.19956(13) 0.39476(4) 0.0301(4) Uani 1 1 d .
O2A O 0.07580(15) 0.35273(14) 0.40961(5) 0.0397(5) Uani 1 1 d .
O3A O 0.09101(13) 0.12815(13) 0.34483(4) 0.0291(4) Uani 1 1 d .
O4A O 0.19797(14) 0.19529(12) 0.45186(4) 0.0324(4) Uani 1 1 d .
O5A O 0.15318(14) 0.02271(13) 0.44677(4) 0.0338(4) Uani 1 1 d .
O6A O 0.36182(15) -0.07925(12) 0.41822(4) 0.0336(4) Uani 1 1 d .
O7A O 0.21020(14) -0.05744(13) 0.37968(5) 0.0353(5) Uani 1 1 d .
C1A C 0.11292(19) 0.12577(19) 0.37831(6) 0.0261(6) Uani 1 1 d .
H1A H 0.0990 0.0609 0.3879 0.031 Uiso 1 1 calc R
C2A C 0.1116(2) 0.28095(19) 0.39820(6) 0.0297(6) Uani 1 1 d .
C3A C 0.22100(19) 0.26465(17) 0.38353(6) 0.0250(6) Uani 1 1 d .
H3A H 0.2156 0.2874 0.3604 0.030 Uiso 1 1 calc R
C4A C 0.31153(19) 0.32268(18) 0.39869(6) 0.0280(6) Uani 1 1 d .
H4AA H 0.2969 0.3922 0.3963 0.034 Uiso 1 1 calc R
H4AB H 0.3175 0.3078 0.4223 0.034 Uiso 1 1 calc R
C5A C 0.41416(19) 0.29726(18) 0.38149(6) 0.0266(6) Uani 1 1 d .
C6A C 0.4631(2) 0.3619(2) 0.36029(7) 0.0354(7) Uani 1 1 d .
H6A H 0.4335 0.4238 0.3568 0.043 Uiso 1 1 calc R
C7A C 0.5555(3) 0.3340(2) 0.34452(8) 0.0466(8) Uani 1 1 d .
C8A C 0.5996(3) 0.2460(2) 0.34813(8) 0.0490(8) Uani 1 1 d .
H8A H 0.6624 0.2287 0.3364 0.059 Uiso 1 1 calc R
C9A C 0.5511(2) 0.1820(2) 0.36933(7) 0.0355(7) Uani 1 1 d .
H9A H 0.5813 0.1201 0.3724 0.043 Uiso 1 1 calc R
C10A C 0.4597(2) 0.20693(18) 0.38598(6) 0.0270(6) Uani 1 1 d .
C11A C 0.41452(19) 0.14118(18) 0.41213(6) 0.0265(6) Uani 1 1 d .
H11A H 0.4144 0.1769 0.4331 0.032 Uiso 1 1 calc R
H11B H 0.4645 0.0866 0.4147 0.032 Uiso 1 1 calc R
C12A C 0.30021(19) 0.09928(17) 0.40692(6) 0.0229(5) Uani 1 1 d .
C13A C 0.23173(19) 0.15458(17) 0.38134(6) 0.0226(5) Uani 1 1 d .
H13A H 0.2648 0.1409 0.3595 0.027 Uiso 1 1 calc R
C14A C -0.0150(2) 0.0952(2) 0.33608(6) 0.0306(6) Uani 1 1 d .
H14A H -0.0676 0.1180 0.3528 0.037 Uiso 1 1 calc R
C15A C -0.0423(2) 0.1392(2) 0.30303(6) 0.0356(7) Uani 1 1 d .
H15A H 0.0113 0.1142 0.2870 0.043 Uiso 1 1 calc R
C16A C -0.1525(2) 0.0997(2) 0.29252(7) 0.0445(8) Uani 1 1 d .
H16A H -0.2076 0.1215 0.3083 0.053 Uiso 1 1 calc R
H16B H -0.1712 0.1256 0.2707 0.053 Uiso 1 1 calc R
C17A C -0.1529(2) -0.0090(2) 0.29109(8) 0.0496(8) Uani 1 1 d .
H17A H -0.2251 -0.0315 0.2847 0.059 Uiso 1 1 calc R
H17B H -0.1017 -0.0307 0.2741 0.059 Uiso 1 1 calc R
C18A C -0.1229(2) -0.0535(2) 0.32363(8) 0.0438(8) Uani 1 1 d .
H18A H -0.1781 -0.0335 0.3400 0.053 Uiso 1 1 calc R
C19A C -0.0158(2) -0.0139(2) 0.33508(7) 0.0392(7) Uani 1 1 d .
H19A H 0.0001 -0.0391 0.3572 0.047 Uiso 1 1 calc R
H19B H 0.0413 -0.0364 0.3201 0.047 Uiso 1 1 calc R
C20A C -0.0335(2) 0.2491(2) 0.30250(7) 0.0406(7) Uani 1 1 d .
H20A H 0.0407 0.2657 0.3098 0.049 Uiso 1 1 calc R
C21A C -0.1099(3) 0.3004(2) 0.32537(8) 0.0527(9) Uani 1 1 d .
H21A H -0.1010 0.2755 0.3476 0.063 Uiso 1 1 calc R
H21B H -0.1837 0.2896 0.3181 0.063 Uiso 1 1 calc R
H21C H -0.0944 0.3694 0.3252 0.063 Uiso 1 1 calc R
C22A C -0.0465(3) 0.2880(3) 0.26757(8) 0.0703(11) Uani 1 1 d .
H22A H 0.0034 0.2548 0.2529 0.084 Uiso 1 1 calc R
H22B H -0.0312 0.3570 0.2674 0.084 Uiso 1 1 calc R
H22C H -0.1201 0.2770 0.2601 0.084 Uiso 1 1 calc R
C23A C -0.1220(3) -0.1631(2) 0.32270(9) 0.0611(10) Uani 1 1 d .
H23A H -0.1922 -0.1865 0.3155 0.073 Uiso 1 1 calc R
H23B H -0.1063 -0.1880 0.3446 0.073 Uiso 1 1 calc R
H23C H -0.0670 -0.1851 0.3073 0.073 Uiso 1 1 calc R
C24A C 0.3268(2) 0.07264(18) 0.47822(6) 0.0288(6) Uani 1 1 d .
C25A C 0.3742(2) 0.14962(19) 0.49445(6) 0.0328(6) Uani 1 1 d .
H25A H 0.3574 0.2137 0.4884 0.039 Uiso 1 1 calc R
C26A C 0.4457(2) 0.1318(2) 0.51933(7) 0.0401(7) Uani 1 1 d .
H26A H 0.4786 0.1838 0.5305 0.048 Uiso 1 1 calc R
C27A C 0.4697(2) 0.0388(2) 0.52814(7) 0.0401(7) Uani 1 1 d .
H27A H 0.5201 0.0269 0.5451 0.048 Uiso 1 1 calc R
C28A C 0.4208(2) -0.0372(2) 0.51246(7) 0.0387(7) Uani 1 1 d .
H28A H 0.4368 -0.1010 0.5190 0.046 Uiso 1 1 calc R
C29A C 0.3486(2) -0.02155(19) 0.48720(6) 0.0325(6) Uani 1 1 d .
H29A H 0.3151 -0.0738 0.4763 0.039 Uiso 1 1 calc R
C30A C 0.4006(2) -0.02528(18) 0.35866(6) 0.0251(5) Uani 1 1 d .
C31A C 0.5008(2) -0.06511(19) 0.36292(6) 0.0301(6) Uani 1 1 d .
H31A H 0.5228 -0.0873 0.3839 0.036 Uiso 1 1 calc R
C32A C 0.5687(2) -0.0723(2) 0.33633(7) 0.0390(7) Uani 1 1 d .
H32A H 0.6374 -0.1004 0.3389 0.047 Uiso 1 1 calc R
C33A C 0.5372(3) -0.0387(2) 0.30617(7) 0.0447(8) Uani 1 1 d .
H33A H 0.5852 -0.0414 0.2882 0.054 Uiso 1 1 calc R
C34A C 0.4353(2) -0.0012(2) 0.30204(7) 0.0433(8) Uani 1 1 d .
H34A H 0.4136 0.0210 0.2811 0.052 Uiso 1 1 calc R
C35A C 0.3657(2) 0.00431(19) 0.32785(6) 0.0334(6) Uani 1 1 d .
H35A H 0.2950 0.0278 0.3248 0.040 Uiso 1 1 calc R
S1B S 0.45573(5) 0.68964(4) 0.478080(15) 0.02589(14) Uani 1 1 d .
S2B S 0.34019(5) 0.49164(5) 0.473983(15) 0.02679(15) Uani 1 1 d .
F2B F 0.77958(15) 0.23261(13) 0.40777(5) 0.0617(5) Uani 1 1 d .
O1B O 0.44386(14) 0.70876(12) 0.39536(4) 0.0306(4) Uani 1 1 d .
O2B O 0.61642(16) 0.74592(13) 0.38693(5) 0.0392(5) Uani 1 1 d .
O3B O 0.34675(13) 0.57425(12) 0.38031(4) 0.0275(4) Uani 1 1 d .
O4B O 0.54095(15) 0.73583(12) 0.46039(4) 0.0320(4) Uani 1 1 d .
O5B O 0.34779(14) 0.72284(12) 0.47467(4) 0.0332(4) Uani 1 1 d .
O6B O 0.25421(13) 0.52476(14) 0.45379(4) 0.0346(4) Uani 1 1 d .
O7B O 0.37700(14) 0.39405(12) 0.47083(4) 0.0321(4) Uani 1 1 d .
C1B C 0.3830(2) 0.62741(18) 0.40708(6) 0.0267(6) Uani 1 1 d .
H1B H 0.3226 0.6478 0.4216 0.032 Uiso 1 1 calc R
C2B C 0.5500(2) 0.68903(19) 0.39566(6) 0.0297(6) Uani 1 1 d .
C3B C 0.56735(19) 0.58779(18) 0.40696(6) 0.0273(6) Uani 1 1 d .
H3B H 0.5650 0.5486 0.3865 0.033 Uiso 1 1 calc R
C4B C 0.6764(2) 0.56626(18) 0.42177(7) 0.0307(6) Uani 1 1 d .
H4BA H 0.7332 0.5768 0.4053 0.037 Uiso 1 1 calc R
H4BB H 0.6899 0.6094 0.4406 0.037 Uiso 1 1 calc R
C5B C 0.6773(2) 0.46316(18) 0.43294(6) 0.0288(6) Uani 1 1 d .
C6B C 0.7324(2) 0.3939(2) 0.41533(7) 0.0375(7) Uani 1 1 d .
H6B H 0.7744 0.4109 0.3968 0.045 Uiso 1 1 calc R
C7B C 0.7247(2) 0.2998(2) 0.42539(8) 0.0429(7) Uani 1 1 d .
C8B C 0.6651(2) 0.27119(19) 0.45143(7) 0.0376(7) Uani 1 1 d .
H8B H 0.6612 0.2054 0.4574 0.045 Uiso 1 1 calc R
C9B C 0.6101(2) 0.34058(18) 0.46900(7) 0.0318(6) Uani 1 1 d .
H9B H 0.5688 0.3224 0.4875 0.038 Uiso 1 1 calc R
C10B C 0.6148(2) 0.43682(18) 0.45978(6) 0.0257(6) Uani 1 1 d .
C11B C 0.56057(19) 0.51452(18) 0.47942(6) 0.0259(5) Uani 1 1 d .
H11C H 0.6145 0.5645 0.4844 0.031 Uiso 1 1 calc R
H11D H 0.5376 0.4863 0.5005 0.031 Uiso 1 1 calc R
C12B C 0.4621(2) 0.56443(17) 0.46368(6) 0.0239(5) Uani 1 1 d .
C13B C 0.46285(19) 0.56144(17) 0.42530(6) 0.0232(5) Uani 1 1 d .
H13B H 0.4448 0.4941 0.4189 0.028 Uiso 1 1 calc R
C14B C 0.25496(19) 0.61313(19) 0.36288(6) 0.0269(6) Uani 1 1 d .
H14B H 0.2560 0.6848 0.3642 0.032 Uiso 1 1 calc R
C15B C 0.2679(2) 0.5821(2) 0.32731(6) 0.0326(6) Uani 1 1 d .
H15B H 0.2735 0.5105 0.3275 0.039 Uiso 1 1 calc R
C16B C 0.1665(2) 0.6064(3) 0.30808(7) 0.0468(8) Uani 1 1 d .
H16C H 0.1590 0.6771 0.3067 0.056 Uiso 1 1 calc R
H16D H 0.1734 0.5813 0.2855 0.056 Uiso 1 1 calc R
C17B C 0.0660(2) 0.5644(3) 0.32380(7) 0.0481(8) Uani 1 1 d .
H17C H 0.0025 0.5829 0.3107 0.058 Uiso 1 1 calc R
H17D H 0.0709 0.4935 0.3238 0.058 Uiso 1 1 calc R
C18B C 0.0528(2) 0.5999(2) 0.35852(7) 0.0390(7) Uani 1 1 d .
H18B H 0.0455 0.6714 0.3579 0.047 Uiso 1 1 calc R
C19B C 0.1535(2) 0.5755(2) 0.37823(7) 0.0345(6) Uani 1 1 d .
H19C H 0.1464 0.6027 0.4005 0.041 Uiso 1 1 calc R
H19D H 0.1590 0.5049 0.3804 0.041 Uiso 1 1 calc R
C20B C 0.3703(2) 0.6191(2) 0.31152(7) 0.0385(7) Uani 1 1 d .
H20B H 0.4300 0.6029 0.3268 0.046 Uiso 1 1 calc R
C21B C 0.3731(3) 0.7277(2) 0.30687(9) 0.0646(11) Uani 1 1 d .
H21D H 0.3572 0.7594 0.3277 0.078 Uiso 1 1 calc R
H21E H 0.3195 0.7465 0.2906 0.078 Uiso 1 1 calc R
H21F H 0.4443 0.7471 0.2993 0.078 Uiso 1 1 calc R
C22B C 0.3947(3) 0.5683(2) 0.27938(7) 0.0511(8) Uani 1 1 d .
H22D H 0.3921 0.4986 0.2827 0.061 Uiso 1 1 calc R
H22E H 0.4663 0.5867 0.2718 0.061 Uiso 1 1 calc R
H22F H 0.3415 0.5868 0.2629 0.061 Uiso 1 1 calc R
C23B C -0.0463(2) 0.5591(3) 0.37503(8) 0.0522(9) Uani 1 1 d .
H23D H -0.1099 0.5759 0.3622 0.063 Uiso 1 1 calc R
H23E H -0.0529 0.5859 0.3971 0.063 Uiso 1 1 calc R
H23F H -0.0401 0.4891 0.3764 0.063 Uiso 1 1 calc R
C24B C 0.4905(2) 0.69504(18) 0.51992(6) 0.0277(6) Uani 1 1 d .
C25B C 0.5981(2) 0.69931(18) 0.52878(6) 0.0309(6) Uani 1 1 d .
H25B H 0.6523 0.6991 0.5125 0.037 Uiso 1 1 calc R
C26B C 0.6249(3) 0.7039(2) 0.56150(7) 0.0424(7) Uani 1 1 d .
H26B H 0.6979 0.7074 0.5679 0.051 Uiso 1 1 calc R
C27B C 0.5454(3) 0.7035(2) 0.58478(7) 0.0480(8) Uani 1 1 d .
H27B H 0.5640 0.7009 0.6073 0.058 Uiso 1 1 calc R
C28B C 0.4385(3) 0.7068(2) 0.57580(7) 0.0510(9) Uani 1 1 d .
H28B H 0.3847 0.7121 0.5921 0.061 Uiso 1 1 calc R
C29B C 0.4100(2) 0.70229(19) 0.54304(7) 0.0366(7) Uani 1 1 d .
H29B H 0.3370 0.7041 0.5366 0.044 Uiso 1 1 calc R
C30B C 0.3029(2) 0.50756(17) 0.51519(6) 0.0263(6) Uani 1 1 d .
C31B C 0.2107(2) 0.55916(19) 0.52188(7) 0.0336(6) Uani 1 1 d .
H31B H 0.1720 0.5890 0.5047 0.040 Uiso 1 1 calc R
C32B C 0.1755(2) 0.5668(2) 0.55409(7) 0.0413(7) Uani 1 1 d .
H32B H 0.1119 0.6011 0.5591 0.050 Uiso 1 1 calc R
C33B C 0.2341(3) 0.5239(2) 0.57863(7) 0.0423(7) Uani 1 1 d .
H33B H 0.2107 0.5299 0.6007 0.051 Uiso 1 1 calc R
C34B C 0.3255(2) 0.4726(2) 0.57194(6) 0.0366(7) Uani 1 1 d .
H34B H 0.3651 0.4443 0.5893 0.044 Uiso 1 1 calc R
C35B C 0.3600(2) 0.46210(19) 0.53986(6) 0.0321(6) Uani 1 1 d .
H35B H 0.4213 0.4246 0.5349 0.039 Uiso 1 1 calc R
O1S O 0.3315(2) 0.14917(16) 0.24883(6) 0.0660(7) Uani 1 1 d .
C1S C 0.3428(3) 0.2490(2) 0.25604(9) 0.0589(9) Uani 1 1 d .
H1SA H 0.3422 0.2858 0.2350 0.071 Uiso 1 1 calc R
C2S C 0.2533(3) 0.2854(4) 0.27749(13) 0.116(2) Uani 1 1 d .
H2SA H 0.1846 0.2752 0.2665 0.140 Uiso 1 1 calc R
H2SB H 0.2634 0.3541 0.2816 0.140 Uiso 1 1 calc R
H2SC H 0.2538 0.2506 0.2983 0.140 Uiso 1 1 calc R
C3S C 0.4473(3) 0.2627(3) 0.27208(11) 0.0851(14) Uani 1 1 d .
H3SA H 0.5040 0.2371 0.2580 0.102 Uiso 1 1 calc R
H3SB H 0.4479 0.2288 0.2931 0.102 Uiso 1 1 calc R
H3SC H 0.4595 0.3313 0.2758 0.102 Uiso 1 1 calc R
C4S C 0.2586(3) 0.1235(3) 0.22335(10) 0.0639(10) Uani 1 1 d .
H4SA H 0.1969 0.1692 0.2237 0.077 Uiso 1 1 calc R
C5S C 0.3124(3) 0.1280(3) 0.18967(9) 0.0678(11) Uani 1 1 d .
H5SA H 0.3365 0.1938 0.1854 0.081 Uiso 1 1 calc R
H5SB H 0.2610 0.1086 0.1728 0.081 Uiso 1 1 calc R
H5SC H 0.3740 0.0845 0.1893 0.081 Uiso 1 1 calc R
C6S C 0.2192(4) 0.0264(3) 0.23136(13) 0.1031(17) Uani 1 1 d .
H6SA H 0.1856 0.0272 0.2530 0.124 Uiso 1 1 calc R
H6SB H 0.2793 -0.0188 0.2314 0.124 Uiso 1 1 calc R
H6SC H 0.1664 0.0064 0.2150 0.124 Uiso 1 1 calc R

loop_
_atom_site_aniso_label
_atom_site_aniso_U_11
_atom_site_aniso_U_22
_atom_site_aniso_U_33
_atom_site_aniso_U_23
_atom_site_aniso_U_13
_atom_site_aniso_U_12
S1A 0.0287(3) 0.0300(4) 0.0221(3) -0.0008(3) 0.0023(3) -0.0005(3)
S2A 0.0296(3) 0.0234(3) 0.0265(3) -0.0015(3) 0.0033(3) -0.0012(3)
F1A 0.0714(13) 0.0463(11) 0.0934(15) 0.0197(11) 0.0426(12) -0.0083(11)
O1A 0.0231(9) 0.0366(11) 0.0307(10) -0.0072(8) 0.0028(8) 0.0020(8)
O2A 0.0384(11) 0.0353(11) 0.0455(12) -0.0100(9) 0.0055(9) 0.0093(9)
O3A 0.0229(9) 0.0397(11) 0.0246(9) -0.0018(8) -0.0017(8) -0.0046(8)
O4A 0.0396(10) 0.0312(10) 0.0263(9) -0.0004(8) 0.0022(8) 0.0079(9)
O5A 0.0334(10) 0.0383(11) 0.0296(10) 0.0003(8) 0.0045(8) -0.0083(9)
O6A 0.0466(12) 0.0285(10) 0.0256(9) 0.0043(8) 0.0039(8) 0.0075(9)
O7A 0.0299(11) 0.0323(10) 0.0436(11) -0.0092(9) 0.0042(9) -0.0069(8)
C1A 0.0231(13) 0.0309(15) 0.0245(13) -0.0024(11) -0.0007(11) 0.0004(11)
C2A 0.0316(15) 0.0310(15) 0.0267(14) -0.0002(12) -0.0041(12) 0.0040(13)
C3A 0.0251(13) 0.0231(13) 0.0270(13) -0.0026(11) 0.0009(11) 0.0010(11)
C4A 0.0298(14) 0.0229(13) 0.0315(14) -0.0042(11) -0.0019(12) 0.0009(11)
C5A 0.0254(13) 0.0254(14) 0.0291(14) -0.0046(11) -0.0022(11) -0.0041(11)
C6A 0.0366(16) 0.0247(14) 0.0450(17) -0.0012(12) 0.0033(14) -0.0052(13)
C7A 0.0480(19) 0.0349(18) 0.057(2) 0.0050(15) 0.0191(16) -0.0135(15)
C8A 0.0393(18) 0.0393(19) 0.069(2) -0.0046(16) 0.0262(17) -0.0055(15)
C9A 0.0292(14) 0.0254(14) 0.0518(17) -0.0029(13) 0.0100(14) -0.0022(12)
C10A 0.0227(13) 0.0263(14) 0.0322(14) -0.0029(11) -0.0016(11) -0.0057(11)
C11A 0.0244(13) 0.0261(14) 0.0290(14) -0.0011(11) -0.0041(11) -0.0016(11)
C12A 0.0236(12) 0.0218(13) 0.0233(12) -0.0007(10) 0.0010(10) -0.0032(11)
C13A 0.0207(12) 0.0226(13) 0.0245(13) -0.0025(10) -0.0009(10) -0.0035(11)
C14A 0.0229(13) 0.0419(17) 0.0268(14) -0.0039(12) -0.0019(11) -0.0038(12)
C15A 0.0268(14) 0.0560(19) 0.0242(14) -0.0035(13) 0.0007(12) 0.0008(14)
C16A 0.0351(16) 0.062(2) 0.0361(16) -0.0090(15) -0.0129(13) 0.0011(16)
C17A 0.0355(16) 0.065(2) 0.0479(19) -0.0225(17) -0.0107(14) -0.0023(16)
C18A 0.0366(17) 0.0466(19) 0.0484(19) -0.0181(15) -0.0041(14) -0.0068(14)
C19A 0.0405(17) 0.0387(17) 0.0384(16) -0.0066(13) -0.0100(13) -0.0034(14)
C20A 0.0325(16) 0.054(2) 0.0354(16) 0.0093(14) -0.0020(13) -0.0042(14)
C21A 0.0416(18) 0.047(2) 0.070(2) 0.0028(18) 0.0057(17) 0.0003(16)
C22A 0.072(2) 0.087(3) 0.052(2) 0.025(2) -0.002(2) 0.004(2)
C23A 0.061(2) 0.055(2) 0.068(2) -0.0209(19) -0.0096(19) -0.0102(19)
C24A 0.0341(14) 0.0307(14) 0.0217(13) 0.0005(11) 0.0019(12) -0.0017(12)
C25A 0.0469(17) 0.0285(14) 0.0230(13) -0.0002(11) -0.0025(12) -0.0004(13)
C26A 0.0548(19) 0.0335(16) 0.0322(16) -0.0054(12) -0.0096(15) -0.0070(14)
C27A 0.0464(17) 0.0447(18) 0.0291(15) -0.0017(13) -0.0093(14) 0.0036(14)
C28A 0.0531(19) 0.0304(16) 0.0327(15) 0.0049(13) -0.0031(14) 0.0071(14)
C29A 0.0403(16) 0.0275(14) 0.0297(14) 0.0014(12) 0.0012(12) -0.0030(13)
C30A 0.0280(13) 0.0218(13) 0.0256(13) -0.0031(11) 0.0020(11) -0.0028(11)
C31A 0.0316(15) 0.0293(15) 0.0293(14) -0.0017(12) -0.0015(12) 0.0008(12)
C32A 0.0324(16) 0.0395(17) 0.0452(18) -0.0029(14) 0.0045(13) 0.0027(13)
C33A 0.0523(19) 0.0423(18) 0.0396(17) -0.0002(14) 0.0153(16) 0.0013(16)
C34A 0.060(2) 0.0430(18) 0.0269(15) 0.0032(13) 0.0049(14) 0.0120(16)
C35A 0.0395(16) 0.0314(15) 0.0294(14) 0.0004(12) 0.0001(12) 0.0085(13)
S1B 0.0299(3) 0.0221(3) 0.0256(3) -0.0009(3) -0.0035(3) 0.0005(3)
S2B 0.0279(3) 0.0284(4) 0.0241(3) 0.0008(3) -0.0027(3) -0.0038(3)
F2B 0.0700(13) 0.0393(10) 0.0759(13) -0.0086(9) 0.0136(11) 0.0249(10)
O1B 0.0359(10) 0.0241(10) 0.0317(10) 0.0037(8) -0.0048(8) -0.0003(8)
O2B 0.0427(12) 0.0316(11) 0.0434(12) 0.0094(9) 0.0029(10) -0.0054(10)
O3B 0.0307(10) 0.0280(10) 0.0238(9) -0.0032(7) -0.0080(8) 0.0050(8)
O4B 0.0408(11) 0.0248(10) 0.0304(10) 0.0030(8) 0.0017(9) -0.0062(9)
O5B 0.0320(10) 0.0318(10) 0.0358(10) -0.0046(8) -0.0098(9) 0.0081(8)
O6B 0.0283(10) 0.0445(12) 0.0309(10) 0.0065(9) -0.0071(8) -0.0045(9)
O7B 0.0386(10) 0.0230(9) 0.0346(10) -0.0032(8) 0.0000(8) -0.0042(8)
C1B 0.0313(14) 0.0249(14) 0.0239(13) -0.0010(11) -0.0045(11) 0.0009(11)
C2B 0.0354(15) 0.0291(14) 0.0246(13) 0.0000(12) -0.0017(12) 0.0028(13)
C3B 0.0305(14) 0.0235(14) 0.0279(13) 0.0013(11) 0.0012(11) 0.0002(11)
C4B 0.0263(14) 0.0279(14) 0.0380(15) 0.0031(12) 0.0024(12) 0.0028(12)
C5B 0.0252(14) 0.0257(14) 0.0356(15) -0.0021(11) -0.0051(12) 0.0038(11)
C6B 0.0359(15) 0.0354(16) 0.0411(17) 0.0041(14) 0.0030(13) 0.0072(14)
C7B 0.0425(17) 0.0329(17) 0.0532(19) -0.0079(15) -0.0022(15) 0.0158(14)
C8B 0.0443(17) 0.0228(14) 0.0455(17) -0.0003(13) -0.0099(15) 0.0064(13)
C9B 0.0323(14) 0.0288(15) 0.0344(15) 0.0044(12) -0.0099(12) -0.0003(12)
C10B 0.0239(13) 0.0229(13) 0.0304(14) -0.0024(11) -0.0082(11) 0.0023(11)
C11B 0.0271(13) 0.0246(13) 0.0260(13) 0.0011(11) -0.0044(11) 0.0015(11)
C12B 0.0258(13) 0.0210(13) 0.0249(13) 0.0017(10) -0.0018(11) 0.0000(11)
C13B 0.0243(13) 0.0207(12) 0.0245(12) 0.0002(10) -0.0045(11) 0.0017(11)
C14B 0.0314(14) 0.0263(14) 0.0231(13) -0.0013(11) -0.0098(11) 0.0055(11)
C15B 0.0380(15) 0.0327(15) 0.0270(14) -0.0010(12) -0.0039(12) -0.0029(13)
C16B 0.0461(18) 0.068(2) 0.0265(15) 0.0000(15) -0.0139(14) -0.0034(17)
C17B 0.0342(17) 0.063(2) 0.0474(19) -0.0046(16) -0.0110(14) -0.0040(15)
C18B 0.0317(15) 0.0418(17) 0.0435(17) 0.0007(14) -0.0061(13) 0.0056(14)
C19B 0.0344(15) 0.0333(16) 0.0357(15) 0.0013(12) -0.0054(13) 0.0042(13)
C20B 0.0396(17) 0.0447(18) 0.0311(15) 0.0024(13) -0.0016(13) -0.0058(14)
C21B 0.086(3) 0.053(2) 0.055(2) -0.0006(18) 0.019(2) -0.021(2)
C22B 0.054(2) 0.064(2) 0.0356(17) -0.0039(16) 0.0032(15) -0.0074(17)
C23B 0.0315(17) 0.067(2) 0.058(2) -0.0008(18) -0.0070(16) 0.0048(16)
C24B 0.0380(15) 0.0198(13) 0.0253(13) -0.0001(11) -0.0050(12) -0.0003(11)
C25B 0.0360(15) 0.0244(14) 0.0322(15) -0.0042(12) -0.0052(12) -0.0004(12)
C26B 0.0544(19) 0.0329(17) 0.0399(17) -0.0042(14) -0.0160(15) -0.0018(15)
C27B 0.078(2) 0.0352(17) 0.0308(16) -0.0052(13) -0.0155(17) -0.0057(17)
C28B 0.078(3) 0.0400(18) 0.0351(17) -0.0072(14) 0.0139(17) -0.0166(18)
C29B 0.0465(17) 0.0293(15) 0.0340(15) -0.0069(12) 0.0033(13) -0.0090(14)
C30B 0.0314(13) 0.0222(13) 0.0252(13) 0.0032(11) 0.0006(11) -0.0050(11)
C31B 0.0272(14) 0.0333(15) 0.0405(16) 0.0068(13) 0.0008(13) 0.0008(12)
C32B 0.0386(17) 0.0424(17) 0.0430(17) 0.0027(14) 0.0123(14) 0.0019(14)
C33B 0.0522(18) 0.0452(18) 0.0297(15) 0.0034(14) 0.0106(14) -0.0014(16)
C34B 0.0432(17) 0.0379(16) 0.0287(15) 0.0070(12) -0.0029(13) -0.0035(14)
C35B 0.0359(15) 0.0270(15) 0.0333(15) 0.0040(11) 0.0009(12) -0.0004(12)
O1S 0.0872(18) 0.0457(14) 0.0651(16) -0.0068(12) -0.0244(15) 0.0095(14)
C1S 0.078(3) 0.043(2) 0.056(2) 0.0009(17) 0.000(2) 0.0031(19)
C2S 0.066(3) 0.145(5) 0.138(5) -0.050(4) 0.045(3) -0.014(3)
C3S 0.077(3) 0.087(3) 0.092(3) -0.041(3) -0.014(3) 0.011(3)
C4S 0.056(2) 0.053(2) 0.083(3) -0.004(2) -0.031(2) 0.0098(18)
C5S 0.065(2) 0.073(3) 0.065(2) -0.011(2) -0.013(2) 0.022(2)
C6S 0.089(3) 0.085(3) 0.136(4) 0.007(3) -0.047(3) -0.027(3)

loop_
_atom_type_symbol
_atom_type_description
_atom_type_scat_dispersion_real
_atom_type_scat_dispersion_imag
_atom_type_scat_source
C C 0.0033 0.0016 'International Tables Vol C Tables 4.2.6.8 and 6.1.1.4'
H H 0.0000 0.0000 'International Tables Vol C Tables 4.2.6.8 and 6.1.1.4'
O O 0.0106 0.0060 'International Tables Vol C Tables 4.2.6.8 and 6.1.1.4'
F F 0.0171 0.0103 'International Tables Vol C Tables 4.2.6.8 and 6.1.1.4'
S S 0.1246 0.1234 'International Tables Vol C Tables 4.2.6.8 and 6.1.1.4'

loop_
_geom_angle_atom_site_label_1
_geom_angle_atom_site_label_2
_geom_angle_atom_site_label_3
_geom_angle
O5A S1A O4A 119.28(11)
O5A S1A C24A 109.32(11)
O4A S1A C24A 107.03(11)
O5A S1A C12A 108.03(11)
O4A S1A C12A 103.61(11)
C24A S1A C12A 109.16(11)
O6A S2A O7A 120.15(12)
O6A S2A C30A 107.86(12)
O7A S2A C30A 106.23(11)
O6A S2A C12A 106.16(11)
O7A S2A C12A 109.13(11)
C30A S2A C12A 106.62(11)
C2A O1A C1A 110.77(19)
C1A O3A C14A 114.46(19)
O3A C1A O1A 109.65(19)
O3A C1A C13A 105.14(19)
O1A C1A C13A 106.43(19)
O2A C2A O1A 122.3(2)
O2A C2A C3A 128.5(3)
O1A C2A C3A 109.1(2)
C2A C3A C4A 115.5(2)
C2A C3A C13A 104.6(2)
C4A C3A C13A 119.2(2)
C5A C4A C3A 108.56(19)
C6A C5A C10A 119.2(2)
C6A C5A C4A 120.9(2)
C10A C5A C4A 119.9(2)
C7A C6A C5A 118.5(3)
C8A C7A F1A 119.2(3)
C8A C7A C6A 123.1(3)
F1A C7A C6A 117.7(3)
C7A C8A C9A 118.3(3)
C10A C9A C8A 120.8(3)
C9A C10A C5A 120.1(2)
C9A C10A C11A 120.4(2)
C5A C10A C11A 119.1(2)
C10A C11A C12A 118.1(2)
C13A C12A C11A 114.25(19)
C13A C12A S1A 110.55(16)
C11A C12A S1A 107.75(16)
C13A C12A S2A 107.14(16)
C11A C12A S2A 109.08(16)
S1A C12A S2A 107.91(12)
C3A C13A C1A 100.35(19)
C3A C13A C12A 120.1(2)
C1A C13A C12A 117.0(2)
O3A C14A C19A 109.2(2)
O3A C14A C15A 107.2(2)
C19A C14A C15A 112.2(2)
C14A C15A C20A 113.5(2)
C14A C15A C16A 107.6(2)
C20A C15A C16A 114.6(2)
C17A C16A C15A 111.7(2)
C18A C17A C16A 112.0(2)
C17A C18A C19A 109.8(3)
C17A C18A C23A 112.9(3)
C19A C18A C23A 111.3(3)
C14A C19A C18A 112.1(2)
C21A C20A C22A 109.9(3)
C21A C20A C15A 114.6(2)
C22A C20A C15A 110.9(3)
C29A C24A C25A 121.2(2)
C29A C24A S1A 120.4(2)
C25A C24A S1A 118.4(2)
C26A C25A C24A 119.3(3)
C25A C26A C27A 120.3(3)
C26A C27A C28A 120.3(3)
C27A C28A C29A 120.8(3)
C28A C29A C24A 118.2(3)
C31A C30A C35A 121.1(2)
C31A C30A S2A 117.83(19)
C35A C30A S2A 120.6(2)
C30A C31A C32A 119.1(2)
C33A C32A C31A 120.3(3)
C32A C33A C34A 120.0(3)
C35A C34A C33A 120.7(3)
C34A C35A C30A 118.7(3)
O5B S1B O4B 120.23(11)
O5B S1B C24B 108.19(12)
O4B S1B C24B 106.56(11)
O5B S1B C12B 108.38(11)
O4B S1B C12B 103.36(11)
C24B S1B C12B 109.81(11)
O6B S2B O7B 119.48(11)
O6B S2B C30B 108.16(12)
O7B S2B C30B 106.79(11)
O6B S2B C12B 107.81(11)
O7B S2B C12B 103.33(11)
C30B S2B C12B 111.17(11)
C2B O1B C1B 110.68(19)
C1B O3B C14B 116.20(18)
O3B C1B O1B 109.08(19)
O3B C1B C13B 105.71(19)
O1B C1B C13B 106.57(19)
O2B C2B O1B 122.7(2)
O2B C2B C3B 127.7(2)
O1B C2B C3B 109.6(2)
C2B C3B C4B 115.9(2)
C2B C3B C13B 104.5(2)
C4B C3B C13B 121.0(2)
C5B C4B C3B 108.4(2)
C6B C5B C10B 120.2(2)
C6B C5B C4B 120.7(2)
C10B C5B C4B 119.0(2)
C7B C6B C5B 118.2(3)
C8B C7B F2B 119.1(3)
C8B C7B C6B 123.5(3)
F2B C7B C6B 117.4(3)
C7B C8B C9B 118.2(3)
C8B C9B C10B 120.6(3)
C9B C10B C5B 119.3(2)
C9B C10B C11B 121.8(2)
C5B C10B C11B 118.7(2)
C10B C11B C12B 117.2(2)
C11B C12B C13B 113.4(2)
C11B C12B S1B 109.02(16)
C13B C12B S1B 110.16(16)
C11B C12B S2B 107.94(16)
C13B C12B S2B 102.39(16)
S1B C12B S2B 113.86(13)
C1B C13B C3B 99.80(19)
C1B C13B C12B 117.5(2)
C3B C13B C12B 118.8(2)
O3B C14B C19B 109.2(2)
O3B C14B C15B 106.09(19)
C19B C14B C15B 112.8(2)
C20B C15B C14B 113.4(2)
C20B C15B C16B 113.8(2)
C14B C15B C16B 109.8(2)
C17B C16B C15B 112.3(2)
C18B C17B C16B 111.0(2)
C17B C18B C23B 112.5(3)
C17B C18B C19B 109.3(2)
C23B C18B C19B 110.7(2)
C14B C19B C18B 113.2(2)
C22B C20B C15B 112.1(2)
C22B C20B C21B 110.5(3)
C15B C20B C21B 114.1(3)
C29B C24B C25B 121.4(2)
C29B C24B S1B 119.0(2)
C25B C24B S1B 119.4(2)
C26B C25B C24B 119.2(3)
C27B C26B C25B 119.7(3)
C26B C27B C28B 120.8(3)
C27B C28B C29B 120.1(3)
C24B C29B C28B 118.4(3)
C31B C30B C35B 121.4(2)
C31B C30B S2B 118.3(2)
C35B C30B S2B 120.1(2)
C30B C31B C32B 119.3(3)
C33B C32B C31B 119.2(3)
C34B C33B C32B 121.5(3)
C33B C34B C35B 120.0(3)
C34B C35B C30B 118.6(3)
C4S O1S C1S 117.2(3)
O1S C1S C3S 107.8(3)
O1S C1S C2S 112.0(3)
C3S C1S C2S 110.8(3)
O1S C4S C6S 106.3(3)
O1S C4S C5S 111.4(3)
C6S C4S C5S 112.5(4)

loop_
_geom_bond_atom_site_label_1
_geom_bond_atom_site_label_2
_geom_bond_distance
S1A O5A 1.4324(18)
S1A O4A 1.4383(18)
S1A C24A 1.764(3)
S1A C12A 1.860(2)
S2A O6A 1.4298(18)
S2A O7A 1.4338(19)
S2A C30A 1.768(2)
S2A C12A 1.862(3)
F1A C7A 1.360(3)
O1A C2A 1.363(3)
O1A C1A 1.443(3)
O2A C2A 1.191(3)
O3A C1A 1.395(3)
O3A C14A 1.447(3)
C1A C13A 1.543(3)
C2A C3A 1.509(4)
C3A C4A 1.522(3)
C3A C13A 1.542(3)
C4A C5A 1.504(3)
C5A C6A 1.391(4)
C5A C10A 1.393(4)
C6A C7A 1.377(4)
C7A C8A 1.352(4)
C8A C9A 1.383(4)
C9A C10A 1.374(4)
C10A C11A 1.516(3)
C11A C12A 1.557(3)
C12A C13A 1.555(3)
C14A C19A 1.521(4)
C14A C15A 1.522(4)
C15A C20A 1.535(4)
C15A C16A 1.544(4)
C16A C17A 1.515(4)
C17A C18A 1.514(4)
C18A C19A 1.521(4)
C18A C23A 1.527(4)
C20A C21A 1.515(4)
C20A C22A 1.535(4)
C24A C29A 1.390(3)
C24A C25A 1.393(4)
C25A C26A 1.376(4)
C26A C27A 1.377(4)
C27A C28A 1.380(4)
C28A C29A 1.388(4)
C30A C31A 1.381(3)
C30A C35A 1.394(3)
C31A C32A 1.382(4)
C32A C33A 1.375(4)
C33A C34A 1.386(4)
C34A C35A 1.369(4)
S1B O5B 1.4325(18)
S1B O4B 1.4387(18)
S1B C24B 1.765(2)
S1B C12B 1.842(2)
S2B O6B 1.4308(18)
S2B O7B 1.4410(18)
S2B C30B 1.761(2)
S2B C12B 1.878(3)
F2B C7B 1.366(3)
O1B C2B 1.355(3)
O1B C1B 1.447(3)
O2B C2B 1.201(3)
O3B C1B 1.396(3)
O3B C14B 1.454(3)
C1B C13B 1.548(3)
C2B C3B 1.500(4)
C3B C4B 1.520(3)
C3B C13B 1.549(3)
C4B C5B 1.507(3)
C5B C6B 1.387(4)
C5B C10B 1.395(4)
C6B C7B 1.377(4)
C7B C8B 1.359(4)
C8B C9B 1.386(4)
C9B C10B 1.394(3)
C10B C11B 1.508(3)
C11B C12B 1.553(3)
C12B C13B 1.568(3)
C14B C19B 1.508(4)
C14B C15B 1.524(3)
C15B C20B 1.523(4)
C15B C16B 1.529(4)
C16B C17B 1.526(4)
C17B C18B 1.511(4)
C18B C23B 1.521(4)
C18B C19B 1.533(4)
C20B C22B 1.523(4)
C20B C21B 1.525(4)
C24B C29B 1.383(4)
C24B C25B 1.393(3)
C25B C26B 1.379(4)
C26B C27B 1.375(4)
C27B C28B 1.386(5)
C28B C29B 1.386(4)
C30B C31B 1.385(3)
C30B C35B 1.387(3)
C31B C32B 1.391(4)
C32B C33B 1.378(4)
C33B C34B 1.375(4)
C34B C35B 1.387(4)
O1S C4S 1.428(4)
O1S C1S 1.428(4)
C1S C3S 1.474(5)
C1S C2S 1.508(5)
C4S C6S 1.477(5)
C4S C5S 1.532(5)

loop_
_geom_torsion_atom_site_label_1
_geom_torsion_atom_site_label_2
_geom_torsion_atom_site_label_3
_geom_torsion_atom_site_label_4
_geom_torsion
C14A O3A C1A O1A -71.0(3)
C14A O3A C1A C13A 175.0(2)
C2A O1A C1A O3A -94.5(2)
C2A O1A C1A C13A 18.7(3)
C1A O1A C2A O2A 176.1(2)
C1A O1A C2A C3A -0.2(3)
O2A C2A C3A C4A 32.7(4)
O1A C2A C3A C4A -151.3(2)
O2A C2A C3A C13A 165.7(3)
O1A C2A C3A C13A -18.3(3)
C2A C3A C4A C5A 179.5(2)
C13A C3A C4A C5A 53.7(3)
C3A C4A C5A C6A 108.2(3)
C3A C4A C5A C10A -69.9(3)
C10A C5A C6A C7A -0.2(4)
C4A C5A C6A C7A -178.3(3)
C5A C6A C7A C8A 1.4(5)
C5A C6A C7A F1A -179.2(3)
F1A C7A C8A C9A 178.9(3)
C6A C7A C8A C9A -1.7(5)
C7A C8A C9A C10A 0.7(5)
C8A C9A C10A C5A 0.5(4)
C8A C9A C10A C11A -172.6(3)
C6A C5A C10A C9A -0.7(4)
C4A C5A C10A C9A 177.4(2)
C6A C5A C10A C11A 172.5(2)
C4A C5A C10A C11A -9.4(3)
C9A C10A C11A C12A -118.4(3)
C5A C10A C11A C12A 68.4(3)
C10A C11A C12A C13A -18.7(3)
C10A C11A C12A S1A -141.9(2)
C10A C11A C12A S2A 101.2(2)
O5A S1A C12A C13A 81.12(18)
O4A S1A C12A C13A -46.33(18)
C24A S1A C12A C13A -160.10(16)
O5A S1A C12A C11A -153.40(16)
O4A S1A C12A C11A 79.15(17)
C24A S1A C12A C11A -34.62(19)
O5A S1A C12A S2A -35.74(15)
O4A S1A C12A S2A -163.19(12)
C24A S1A C12A S2A 83.04(14)
O6A S2A C12A C13A -172.16(15)
O7A S2A C12A C13A -41.33(18)
C30A S2A C12A C13A 73.02(18)
O6A S2A C12A C11A 63.69(18)
O7A S2A C12A C11A -165.48(16)
C30A S2A C12A C11A -51.13(19)
O6A S2A C12A S1A -53.11(14)
O7A S2A C12A S1A 77.73(14)
C30A S2A C12A S1A -167.92(12)
C2A C3A C13A C1A 27.4(2)
C4A C3A C13A C1A 158.3(2)
C2A C3A C13A C12A -102.4(2)
C4A C3A C13A C12A 28.5(3)
O3A C1A C13A C3A 88.1(2)
O1A C1A C13A C3A -28.2(2)
O3A C1A C13A C12A -140.1(2)
O1A C1A C13A C12A 103.6(2)
C11A C12A C13A C3A -50.0(3)
S1A C12A C13A C3A 71.7(2)
S2A C12A C13A C3A -170.94(18)
C11A C12A C13A C1A -172.0(2)
S1A C12A C13A C1A -50.2(2)
S2A C12A C13A C1A 67.1(2)
C1A O3A C14A C19A -81.1(3)
C1A O3A C14A C15A 157.1(2)
O3A C14A C15A C20A -55.4(3)
C19A C14A C15A C20A -175.4(2)
O3A C14A C15A C16A 176.7(2)
C19A C14A C15A C16A 56.7(3)
C14A C15A C16A C17A -57.2(3)
C20A C15A C16A C17A 175.6(3)
C15A C16A C17A C18A 57.9(3)
C16A C17A C18A C19A -54.7(3)
C16A C17A C18A C23A -179.6(3)
O3A C14A C19A C18A -175.9(2)
C15A C14A C19A C18A -57.1(3)
C17A C18A C19A C14A 54.0(3)
C23A C18A C19A C14A 179.9(3)
C14A C15A C20A C21A -62.8(3)
C16A C15A C20A C21A 61.4(3)
C14A C15A C20A C22A 172.1(2)
C16A C15A C20A C22A -63.7(3)
O5A S1A C24A C29A 28.6(2)
O4A S1A C24A C29A 159.1(2)
C12A S1A C24A C29A -89.4(2)
O5A S1A C24A C25A -147.8(2)
O4A S1A C24A C25A -17.3(2)
C12A S1A C24A C25A 94.2(2)
C29A C24A C25A C26A 1.4(4)
S1A C24A C25A C26A 177.8(2)
C24A C25A C26A C27A -0.2(4)
C25A C26A C27A C28A -1.1(5)
C26A C27A C28A C29A 1.3(5)
C27A C28A C29A C24A -0.1(4)
C25A C24A C29A C28A -1.2(4)
S1A C24A C29A C28A -177.5(2)
O6A S2A C30A C31A -4.7(2)
O7A S2A C30A C31A -134.7(2)
C12A S2A C30A C31A 109.0(2)
O6A S2A C30A C35A 167.5(2)
O7A S2A C30A C35A 37.4(2)
C12A S2A C30A C35A -78.9(2)
C35A C30A C31A C32A 2.4(4)
S2A C30A C31A C32A 174.6(2)
C30A C31A C32A C33A 1.0(4)
C31A C32A C33A C34A -2.6(5)
C32A C33A C34A C35A 0.9(5)
C33A C34A C35A C30A 2.4(4)
C31A C30A C35A C34A -4.1(4)
S2A C30A C35A C34A -176.0(2)
C14B O3B C1B O1B -77.5(2)
C14B O3B C1B C13B 168.23(19)
C2B O1B C1B O3B -96.6(2)
C2B O1B C1B C13B 17.1(3)
C1B O1B C2B O2B 179.9(2)
C1B O1B C2B C3B 2.1(3)
O2B C2B C3B C4B 26.2(4)
O1B C2B C3B C4B -156.1(2)
O2B C2B C3B C13B 162.1(3)
O1B C2B C3B C13B -20.2(3)
C2B C3B C4B C5B 177.6(2)
C13B C3B C4B C5B 49.5(3)
C3B C4B C5B C6B 105.3(3)
C3B C4B C5B C10B -69.6(3)
C10B C5B C6B C7B -0.9(4)
C4B C5B C6B C7B -175.7(3)
C5B C6B C7B C8B 0.7(5)
C5B C6B C7B F2B -179.9(2)
F2B C7B C8B C9B 180.0(2)
C6B C7B C8B C9B -0.7(4)
C7B C8B C9B C10B 0.9(4)
C8B C9B C10B C5B -1.2(4)
C8B C9B C10B C11B -176.7(2)
C6B C5B C10B C9B 1.2(4)
C4B C5B C10B C9B 176.0(2)
C6B C5B C10B C11B 176.9(2)
C4B C5B C10B C11B -8.3(3)
C9B C10B C11B C12B -110.8(3)
C5B C10B C11B C12B 73.6(3)
C10B C11B C12B C13B -25.7(3)
C10B C11B C12B S1B -148.86(19)
C10B C11B C12B S2B 87.0(2)
O5B S1B C12B C11B -157.36(16)
O4B S1B C12B C11B 74.02(17)
C24B S1B C12B C11B -39.4(2)
O5B S1B C12B C13B 77.57(19)
O4B S1B C12B C13B -51.05(19)
C24B S1B C12B C13B -164.44(17)
O5B S1B C12B S2B -36.78(16)
O4B S1B C12B S2B -165.40(12)
C24B S1B C12B S2B 81.21(15)
O6B S2B C12B C11B -167.38(16)
O7B S2B C12B C11B -39.99(18)
C30B S2B C12B C11B 74.23(19)
O6B S2B C12B C13B -47.45(18)
O7B S2B C12B C13B 79.94(16)
C30B S2B C12B C13B -165.84(15)
O6B S2B C12B S1B 71.43(15)
O7B S2B C12B S1B -161.18(12)
C30B S2B C12B S1B -46.96(16)
O3B C1B C13B C3B 88.4(2)
O1B C1B C13B C3B -27.5(2)
O3B C1B C13B C12B -141.7(2)
O1B C1B C13B C12B 102.3(2)
C2B C3B C13B C1B 28.0(2)
C4B C3B C13B C1B 161.1(2)
C2B C3B C13B C12B -100.9(2)
C4B C3B C13B C12B 32.1(3)
C11B C12B C13B C1B -166.9(2)
S1B C12B C13B C1B -44.4(3)
S2B C12B C13B C1B 77.1(2)
C11B C12B C13B C3B -46.6(3)
S1B C12B C13B C3B 76.0(2)
S2B C12B C13B C3B -162.59(17)
C1B O3B C14B C19B -89.0(3)
C1B O3B C14B C15B 149.2(2)
O3B C14B C15B C20B -60.2(3)
C19B C14B C15B C20B -179.7(2)
O3B C14B C15B C16B 171.3(2)
C19B C14B C15B C16B 51.8(3)
C20B C15B C16B C17B 177.5(3)
C14B C15B C16B C17B -54.3(3)
C15B C16B C17B C18B 58.2(4)
C16B C17B C18B C23B -179.7(3)
C16B C17B C18B C19B -56.4(3)
O3B C14B C19B C18B -171.3(2)
C15B C14B C19B C18B -53.6(3)
C17B C18B C19B C14B 54.9(3)
C23B C18B C19B C14B 179.3(3)
C14B C15B C20B C22B 166.1(2)
C16B C15B C20B C22B -67.5(3)
C14B C15B C20B C21B -67.4(3)
C16B C15B C20B C21B 59.0(3)
O5B S1B C24B C29B 17.3(2)
O4B S1B C24B C29B 147.9(2)
C12B S1B C24B C29B -100.8(2)
O5B S1B C24B C25B -157.8(2)
O4B S1B C24B C25B -27.2(2)
C12B S1B C24B C25B 84.1(2)
C29B C24B C25B C26B 4.7(4)
S1B C24B C25B C26B 179.7(2)
C24B C25B C26B C27B 0.5(4)
C25B C26B C27B C28B -5.6(5)
C26B C27B C28B C29B 5.5(5)
C25B C24B C29B C28B -4.8(4)
S1B C24B C29B C28B -179.8(2)
C27B C28B C29B C24B -0.3(4)
O6B S2B C30B C31B -9.2(2)
O7B S2B C30B C31B -139.0(2)
C12B S2B C30B C31B 109.0(2)
O6B S2B C30B C35B 165.3(2)
O7B S2B C30B C35B 35.5(2)
C12B S2B C30B C35B -76.5(2)
C35B C30B C31B C32B 1.0(4)
S2B C30B C31B C32B 175.4(2)
C30B C31B C32B C33B 0.9(4)
C31B C32B C33B C34B -1.0(5)
C32B C33B C34B C35B -0.8(4)
C33B C34B C35B C30B 2.6(4)
C31B C30B C35B C34B -2.7(4)
S2B C30B C35B C34B -177.1(2)
C4S O1S C1S C3S -157.4(3)
C4S O1S C1S C2S 80.5(4)
C1S O1S C4S C6S -151.6(4)
C1S O1S C4S C5S 85.6(4)
